data_2205876
loop_
_publ_author_name
'Banerjee, Kaushik'
'Ligon, Axel Patrick'
'Sch\"urmann, Markus'
'Preut, Hans'
'Spiteller, Michael'

_publ_section_title
;Methyl
 (<i>E,Z</i>)-\a-(methoxyimino)-2-[({1-[3-(trifluoromethyl)phenyl]ethylidene}amino)oxymethyl]benzeneacetate
;
_journal_issue 6
_journal_name_full 'Acta Crystallographica Section E'
_journal_page_first o1752
_journal_page_last o1753
_journal_paper_doi 10.1107/S1600536805014972
_journal_volume 61
_journal_year 2005
_chemical_formula_iupac 'C20 H19 F3 N2 O4'
_chemical_formula_moiety 'C20 H19 F3 N2 O4'
_chemical_formula_sum 'C20 H19 F3 N2 O4'
_chemical_formula_weight 408.37
_chemical_name_systematic
;
Methyl (E,Z)-\a-(methoxyimino)-2-[({1-[3-
(trifluoromethyl)phenyl]ethylidene}amino)oxymethyl]benzeneacetate
;
_space_group_IT_number 14
_symmetry_cell_setting monoclinic
_symmetry_space_group_name_Hall '-P 2ybc'
_symmetry_space_group_name_H-M 'P 1 21/c 1'
_atom_sites_solution_hydrogens geom
_atom_sites_solution_primary direct
_atom_sites_solution_secondary difmap
_audit_creation_method SHELXL-97
_cell_angle_alpha 90.00
_cell_angle_beta 111.566(5)
_cell_angle_gamma 90.00
_cell_formula_units_Z 4
_cell_length_a 8.0256(12)
_cell_length_b 33.580(5)
_cell_length_c 8.0957(11)
_cell_measurement_reflns_used 14739
_cell_measurement_temperature 291.0(10)
_cell_measurement_theta_max 25.32
_cell_measurement_theta_min 2.97
_cell_volume 2029.1(5)
_computing_cell_refinement 'DENZO and SCALEPACK (Otwinowski & Minor, 1997)'
_computing_data_collection 'COLLECT (Nonius, 1998)'
_computing_data_reduction 'DENZO and SCALEPACK'
_computing_molecular_graphics 'SHELXTL-Plus (Sheldrick, 1991)'
_computing_publication_material 'SHELXL97, PARST95 (Nardelli, 1995) and PLATON (Spek, 2003)'
_computing_structure_refinement 'SHELXL97 (Sheldrick, 1997)'
_computing_structure_solution 'SHELXS97 (Sheldrick, 1990)'
_diffrn_ambient_temperature 291.0(10)
_diffrn_detector_area_resol_mean '19 vertical, 18 horizontal'
_diffrn_measured_fraction_theta_full 0.987
_diffrn_measured_fraction_theta_max 0.987
_diffrn_measurement_device_type 'Nonius KappaCCD'
_diffrn_measurement_method
;
551 frames via \w-rotation (\D\w=1\%) and two times 30 s per frame
(four sets at differnt \k-angles)
;
_diffrn_radiation_monochromator graphite
_diffrn_radiation_source 'fine-focus sealed tube'
_diffrn_radiation_type MoK\a
_diffrn_radiation_wavelength 0.71073
_diffrn_reflns_av_R_equivalents 0.030
_diffrn_reflns_av_sigmaI/netI 0.0763
_diffrn_reflns_limit_h_max 9
_diffrn_reflns_limit_h_min -9
_diffrn_reflns_limit_k_max 39
_diffrn_reflns_limit_k_min -39
_diffrn_reflns_limit_l_max 9
_diffrn_reflns_limit_l_min -9
_diffrn_reflns_number 14739
_diffrn_reflns_theta_full 25.32
_diffrn_reflns_theta_max 25.32
_diffrn_reflns_theta_min 2.97
_diffrn_standards_decay_% 0
_diffrn_standards_number 0
_exptl_absorpt_coefficient_mu 0.111
_exptl_absorpt_correction_type none
_exptl_crystal_colour colourless
_exptl_crystal_density_diffrn 1.337
_exptl_crystal_density_meas ?
_exptl_crystal_density_method .
_exptl_crystal_description block
_exptl_crystal_F_000 848
_exptl_crystal_size_max 0.24
_exptl_crystal_size_mid 0.24
_exptl_crystal_size_min 0.22
_refine_diff_density_max 0.109
_refine_diff_density_min -0.153
_refine_ls_extinction_method none
_refine_ls_goodness_of_fit_ref 0.978
_refine_ls_hydrogen_treatment constr
_refine_ls_matrix_type full
_refine_ls_number_parameters 293
_refine_ls_number_reflns 3658
_refine_ls_number_restraints 30
_refine_ls_restrained_S_all 0.988
_refine_ls_R_factor_all 0.0899
_refine_ls_R_factor_gt 0.0361
_refine_ls_shift/su_max 0.001
_refine_ls_shift/su_mean 0.000
_refine_ls_structure_factor_coef Fsqd
_refine_ls_weighting_details 'calc w = 1/[\s^2^(Fo^2^)+(0.021P)^2^] where P = (Fo^2^+2Fc^2^)/3'
_refine_ls_weighting_scheme calc
_refine_ls_wR_factor_gt 0.0686
_refine_ls_wR_factor_ref 0.0728
_reflns_number_gt 1749
_reflns_number_total 3658
_reflns_threshold_expression I>2\s(I)
_cod_data_source_file bt6668.cif
_cod_data_source_block I
_cod_original_sg_symbol_H-M 'P 21/c'
_cod_database_code 2205876
_cod_database_fobs_code 2205876

loop_
_symmetry_equiv_pos_as_xyz
'x, y, z'
'-x, y+1/2, -z+1/2'
'-x, -y, -z'
'x, -y-1/2, z-1/2'

loop_
_atom_site_label
_atom_site_fract_x
_atom_site_fract_y
_atom_site_fract_z
_atom_site_U_iso_or_equiv
_atom_site_adp_type
_atom_site_calc_flag
_atom_site_refinement_flags
_atom_site_occupancy
_atom_site_disorder_assembly
_atom_site_disorder_group
_atom_site_type_symbol
C17 -0.0749(3) 0.21255(9) 0.0365(4) 0.0813(6) Uani d D 1 . . C
F1 -0.1777(6) 0.2032(3) -0.1234(10) 0.118(3) Uani d PD 0.547(11) A 1 F
F2 -0.1225(8) 0.1896(6) 0.141(2) 0.219(7) Uani d PD 0.547(11) A 1 F
F3 -0.1331(6) 0.24801(18) 0.049(2) 0.148(4) Uani d PD 0.547(11) A 1 F
F1' -0.1473(14) 0.2357(7) -0.094(2) 0.220(7) Uani d PD 0.453(11) A 2 F
F2' -0.1657(9) 0.1793(2) 0.004(2) 0.127(4) Uani d PD 0.453(11) A 2 F
F3' -0.1041(9) 0.2272(4) 0.1722(13) 0.120(3) Uani d PD 0.453(11) A 2 F
O1 0.22879(18) 0.03251(4) -0.19754(17) 0.0886(5) Uani d . 1 . . O
O2 0.38273(17) 0.02154(3) -0.37375(15) 0.0671(4) Uani d . 1 . . O
O3 0.00672(16) 0.07488(4) -0.77416(16) 0.0803(4) Uani d . 1 . . O
O4 0.26611(15) 0.16329(3) -0.31658(16) 0.0615(3) Uani d . 1 . . O
N1 0.1334(2) 0.05316(4) -0.6401(2) 0.0675(4) Uani d . 1 . . N
N2 0.37316(18) 0.13173(4) -0.2145(2) 0.0616(4) Uani d . 1 A . N
C1 -0.0175(2) 0.08513(6) -0.4593(2) 0.0524(4) Uani d . 1 . . C
C2 -0.0079(2) 0.12630(6) -0.4664(2) 0.0531(5) Uani d . 1 . . C
C3 -0.1441(3) 0.14898(5) -0.4459(2) 0.0671(5) Uani d . 1 . . C
H3A -0.1387 0.1766 -0.4503 0.081 Uiso calc R 1 . . H
C4 -0.2872(3) 0.13120(7) -0.4190(2) 0.0777(6) Uani d . 1 . . C
H4A -0.3777 0.1467 -0.4065 0.093 Uiso calc R 1 . . H
C5 -0.2949(3) 0.09067(7) -0.4109(2) 0.0754(6) Uani d . 1 . . C
H5A -0.3908 0.0786 -0.3924 0.090 Uiso calc R 1 . . H
C6 -0.1611(3) 0.06768(6) -0.4302(2) 0.0675(5) Uani d . 1 . . C
H6A -0.1670 0.0401 -0.4235 0.081 Uiso calc R 1 . . H
C7 0.1190(2) 0.05925(5) -0.4892(2) 0.0538(5) Uani d . 1 . . C
C8 0.2474(3) 0.03660(5) -0.3367(3) 0.0597(5) Uani d . 1 . . C
C9 0.5107(3) -0.00253(5) -0.2366(2) 0.0884(6) Uani d . 1 . . C
H9A 0.5929 -0.0147 -0.2827 0.133 Uiso calc R 1 . . H
H9B 0.4482 -0.0229 -0.1992 0.133 Uiso calc R 1 . . H
H9C 0.5756 0.0140 -0.1370 0.133 Uiso calc R 1 . . H
C10 0.0210(3) 0.06519(6) -0.9415(2) 0.1083(8) Uani d . 1 . . C
H10A -0.0605 0.0815 -1.0334 0.162 Uiso calc R 1 . . H
H10B -0.0083 0.0376 -0.9683 0.162 Uiso calc R 1 . . H
H10C 0.1413 0.0700 -0.9346 0.162 Uiso calc R 1 . . H
C11 0.3595(2) 0.17226(5) 0.0320(2) 0.0534(5) Uani d . 1 A . C
C12 0.1787(2) 0.17759(5) -0.0038(2) 0.0549(5) Uani d . 1 . . C
H12A 0.0961 0.1604 -0.0817 0.066 Uiso calc R 1 A . H
C13 0.1193(3) 0.20807(5) 0.0744(2) 0.0580(5) Uani d . 1 A . C
C14 0.2393(3) 0.23404(6) 0.1880(3) 0.0846(6) Uani d . 1 . . C
H14A 0.1992 0.2548 0.2400 0.102 Uiso calc R 1 A . H
C15 0.4175(3) 0.22918(7) 0.2240(3) 0.1057(8) Uani d . 1 A . C
H15A 0.4993 0.2469 0.2995 0.127 Uiso calc R 1 . . H
C16 0.4777(3) 0.19805(6) 0.1490(3) 0.0854(6) Uani d . 1 . . C
H16A 0.6001 0.1945 0.1782 0.102 Uiso calc R 1 A . H
C18 0.4217(2) 0.13849(5) -0.0482(3) 0.0568(5) Uani d . 1 . . C
C19 0.5494(3) 0.10889(6) 0.0722(3) 0.0926(7) Uani d . 1 A . C
H19A 0.5704 0.0877 0.0024 0.139 Uiso calc R 1 . . H
H19B 0.4987 0.0981 0.1532 0.139 Uiso calc R 1 . . H
H19C 0.6606 0.1219 0.1379 0.139 Uiso calc R 1 . . H
C20 0.1504(2) 0.14761(5) -0.4841(2) 0.0645(5) Uani d . 1 . . C
H20A 0.2171 0.1292 -0.5288 0.077 Uiso calc R 1 . . H
H20B 0.1080 0.1692 -0.5690 0.077 Uiso calc R 1 . . H

loop_
_atom_site_aniso_label
_atom_site_aniso_U_11
_atom_site_aniso_U_22
_atom_site_aniso_U_33
_atom_site_aniso_U_12
_atom_site_aniso_U_13
_atom_site_aniso_U_23
C17 0.081(2) 0.091(2) 0.080(2) 0.0138(17) 0.0381(18) -0.0024(19)
F1 0.060(2) 0.156(6) 0.124(5) 0.023(3) 0.016(3) -0.049(5)
F2 0.074(3) 0.356(16) 0.237(10) 0.033(6) 0.069(5) 0.196(10)
F3 0.112(2) 0.107(4) 0.216(9) 0.047(2) 0.049(4) -0.045(5)
F1' 0.161(6) 0.320(17) 0.200(12) 0.158(9) 0.093(7) 0.152(11)
F2' 0.063(3) 0.107(5) 0.210(10) -0.016(3) 0.050(6) -0.040(6)
F3' 0.089(3) 0.172(7) 0.124(5) -0.006(4) 0.071(4) -0.048(5)
O1 0.1004(11) 0.1148(11) 0.0593(9) 0.0330(8) 0.0395(9) 0.0221(8)
O2 0.0692(9) 0.0750(8) 0.0571(8) 0.0247(7) 0.0234(8) 0.0127(6)
O3 0.0895(10) 0.1028(10) 0.0415(8) 0.0377(8) 0.0158(8) 0.0033(7)
O4 0.0657(8) 0.0561(7) 0.0582(8) 0.0012(7) 0.0175(7) -0.0008(7)
N1 0.0752(11) 0.0769(11) 0.0456(10) 0.0205(9) 0.0167(10) 0.0004(9)
N2 0.0495(9) 0.0607(10) 0.0715(12) 0.0089(8) 0.0186(10) -0.0007(9)
C1 0.0523(12) 0.0620(13) 0.0411(11) 0.0015(10) 0.0152(10) -0.0040(9)
C2 0.0530(12) 0.0630(13) 0.0419(11) 0.0037(11) 0.0157(10) -0.0031(9)
C3 0.0669(14) 0.0689(13) 0.0615(13) 0.0126(12) 0.0188(11) -0.0045(10)
C4 0.0602(15) 0.1034(18) 0.0685(15) 0.0171(14) 0.0224(12) -0.0100(13)
C5 0.0546(14) 0.1059(18) 0.0682(14) -0.0075(13) 0.0254(11) -0.0075(12)
C6 0.0698(14) 0.0702(13) 0.0638(14) -0.0046(12) 0.0262(12) -0.0054(10)
C7 0.0602(12) 0.0553(11) 0.0440(12) 0.0046(10) 0.0170(11) -0.0026(10)
C8 0.0646(14) 0.0594(12) 0.0543(14) 0.0071(10) 0.0210(12) 0.0002(11)
C9 0.0968(16) 0.0926(15) 0.0691(15) 0.0440(13) 0.0227(13) 0.0205(12)
C10 0.134(2) 0.148(2) 0.0393(13) 0.0458(16) 0.0275(14) -0.0004(12)
C11 0.0481(12) 0.0575(12) 0.0544(12) -0.0032(10) 0.0187(11) -0.0018(9)
C12 0.0507(13) 0.0556(11) 0.0561(12) -0.0012(9) 0.0167(10) -0.0008(9)
C13 0.0563(13) 0.0601(12) 0.0632(13) -0.0004(11) 0.0287(11) -0.0018(10)
C14 0.0921(18) 0.0780(14) 0.0987(18) -0.0097(14) 0.0528(16) -0.0288(13)
C15 0.0782(17) 0.1183(19) 0.129(2) -0.0365(15) 0.0479(16) -0.0668(16)
C16 0.0516(13) 0.1095(17) 0.0968(17) -0.0151(13) 0.0293(13) -0.0316(14)
C18 0.0454(12) 0.0619(13) 0.0585(13) 0.0036(9) 0.0136(12) -0.0003(11)
C19 0.0776(14) 0.0940(15) 0.0886(16) 0.0298(12) 0.0098(13) 0.0028(12)
C20 0.0709(14) 0.0692(12) 0.0517(13) 0.0040(11) 0.0207(12) 0.0014(10)

loop_
_atom_type_symbol
_atom_type_description
_atom_type_scat_dispersion_real
_atom_type_scat_dispersion_imag
_atom_type_scat_source
C C 0.0033 0.0016 'International Tables Vol C Tables 4.2.6.8 and 6.1.1.4'
H H 0.0000 0.0000 'International Tables Vol C Tables 4.2.6.8 and 6.1.1.4'
N N 0.0061 0.0033 'International Tables Vol C Tables 4.2.6.8 and 6.1.1.4'
O O 0.0106 0.0060 'International Tables Vol C Tables 4.2.6.8 and 6.1.1.4'
F F 0.0171 0.0103 'International Tables Vol C Tables 4.2.6.8 and 6.1.1.4'

loop_
_geom_angle_atom_site_label_1
_geom_angle_atom_site_label_2
_geom_angle_atom_site_label_3
_geom_angle
F1 C17 F3 100.6(4)
F1' C17 F3' 107.6(5)
F1 C17 F2 106.1(5)
F3 C17 F2 107.1(5)
F1' C17 F2' 107.8(7)
F3' C17 F2' 103.4(5)
F1' C17 C13 111.1(4)
F1 C17 C13 114.7(3)
F3 C17 C13 117.3(3)
F3' C17 C13 111.5(4)
F2 C17 C13 110.1(3)
F2' C17 C13 114.9(3)
C8 O2 C9 116.56(13)
N1 O3 C10 109.15(13)
N2 O4 C20 108.60(12)
C7 N1 O3 111.29(13)
C18 N2 O4 111.40(14)
C2 C1 C6 119.35(16)
C2 C1 C7 121.36(16)
C6 C1 C7 119.25(17)
C1 C2 C3 118.84(16)
C1 C2 C20 122.54(16)
C3 C2 C20 118.51(17)
C4 C3 C2 121.18(17)
C4 C3 H3A 119.4
C2 C3 H3A 119.4
C5 C4 C3 119.59(18)
C5 C4 H4A 120.2
C3 C4 H4A 120.2
C4 C5 C6 120.15(18)
C4 C5 H5A 119.9
C6 C5 H5A 119.9
C5 C6 C1 120.88(17)
C5 C6 H6A 119.6
C1 C6 H6A 119.6
N1 C7 C1 125.25(15)
N1 C7 C8 115.38(16)
C1 C7 C8 119.32(15)
O1 C8 O2 124.31(17)
O1 C8 C7 123.30(18)
O2 C8 C7 112.39(16)
O2 C9 H9A 109.5
O2 C9 H9B 109.5
H9A C9 H9B 109.5
O2 C9 H9C 109.5
H9A C9 H9C 109.5
H9B C9 H9C 109.5
O3 C10 H10A 109.5
O3 C10 H10B 109.5
H10A C10 H10B 109.5
O3 C10 H10C 109.5
H10A C10 H10C 109.5
H10B C10 H10C 109.5
C16 C11 C12 117.93(16)
C16 C11 C18 121.74(17)
C12 C11 C18 120.27(16)
C13 C12 C11 120.93(16)
C13 C12 H12A 119.5
C11 C12 H12A 119.5
C14 C13 C12 120.25(17)
C14 C13 C17 120.0(2)
C12 C13 C17 119.7(2)
C15 C14 C13 119.40(18)
C15 C14 H14A 120.3
C13 C14 H14A 120.3
C14 C15 C16 120.44(19)
C14 C15 H15A 119.8
C16 C15 H15A 119.8
C11 C16 C15 121.01(18)
C11 C16 H16A 119.5
C15 C16 H16A 119.5
N2 C18 C11 125.24(17)
N2 C18 C19 115.96(16)
C11 C18 C19 118.80(17)
C18 C19 H19A 109.5
C18 C19 H19B 109.5
H19A C19 H19B 109.5
C18 C19 H19C 109.5
H19A C19 H19C 109.5
H19B C19 H19C 109.5
O4 C20 C2 111.08(13)
O4 C20 H20A 109.4
C2 C20 H20A 109.4
O4 C20 H20B 109.4
C2 C20 H20B 109.4
H20A C20 H20B 108.0

loop_
_geom_bond_atom_site_label_1
_geom_bond_atom_site_label_2
_geom_bond_distance
C17 F1' 1.265(6)
C17 F1 1.292(5)
C17 F3 1.296(4)
C17 F3' 1.301(5)
C17 F2 1.304(5)
C17 F2' 1.305(6)
C17 C13 1.481(3)
O1 C8 1.1980(17)
O2 C8 1.3282(18)
O2 C9 1.4500(18)
O3 N1 1.3903(16)
O3 C10 1.4384(17)
O4 N2 1.4219(16)
O4 C20 1.4328(18)
N1 C7 1.2853(17)
N2 C18 1.2769(19)
C1 C2 1.387(2)
C1 C6 1.388(2)
C1 C7 1.486(2)
C2 C3 1.392(2)
C2 C20 1.510(2)
C3 C4 1.380(2)
C3 H3A 0.9300
C4 C5 1.365(2)
C4 H4A 0.9300
C5 C6 1.377(2)
C5 H5A 0.9300
C6 H6A 0.9300
C7 C8 1.493(2)
C9 H9A 0.9600
C9 H9B 0.9600
C9 H9C 0.9600
C10 H10A 0.9600
C10 H10B 0.9600
C10 H10C 0.9600
C11 C16 1.374(2)
C11 C12 1.383(2)
C11 C18 1.482(2)
C12 C13 1.377(2)
C12 H12A 0.9300
C13 C14 1.372(2)
C14 C15 1.360(3)
C14 H14A 0.9300
C15 C16 1.382(2)
C15 H15A 0.9300
C16 H16A 0.9300
C18 C19 1.501(2)
C19 H19A 0.9600
C19 H19B 0.9600
C19 H19C 0.9600
C20 H20A 0.9700
C20 H20B 0.9700

loop_
_geom_torsion_atom_site_label_1
_geom_torsion_atom_site_label_2
_geom_torsion_atom_site_label_3
_geom_torsion_atom_site_label_4
_geom_torsion
C10 O3 N1 C7 -176.45(15)
C20 O4 N2 C18 -153.17(14)
C6 C1 C2 C3 -0.7(2)
C7 C1 C2 C3 176.95(14)
C6 C1 C2 C20 175.39(15)
C7 C1 C2 C20 -7.0(2)
C1 C2 C3 C4 -0.1(2)
C20 C2 C3 C4 -176.28(16)
C2 C3 C4 C5 0.5(3)
C3 C4 C5 C6 -0.2(3)
C4 C5 C6 C1 -0.5(3)
C2 C1 C6 C5 1.0(2)
C7 C1 C6 C5 -176.69(16)
O3 N1 C7 C1 1.6(2)
O3 N1 C7 C8 178.93(13)
C2 C1 C7 N1 -72.7(2)
C6 C1 C7 N1 104.9(2)
C2 C1 C7 C8 110.05(18)
C6 C1 C7 C8 -72.4(2)
C9 O2 C8 O1 2.3(3)
C9 O2 C8 C7 -177.32(14)
N1 C7 C8 O1 -164.21(17)
C1 C7 C8 O1 13.3(3)
N1 C7 C8 O2 15.5(2)
C1 C7 C8 O2 -167.04(14)
C16 C11 C12 C13 0.6(2)
C18 C11 C12 C13 177.84(15)
C11 C12 C13 C14 0.8(2)
C11 C12 C13 C17 -178.72(19)
F1' C17 C13 C14 88.8(14)
F1 C17 C13 C14 145.5(7)
F3 C17 C13 C14 27.8(9)
F3' C17 C13 C14 -31.3(8)
F2 C17 C13 C14 -94.9(12)
F2' C17 C13 C14 -148.5(9)
F1' C17 C13 C12 -91.7(14)
F1 C17 C13 C12 -34.9(8)
F3 C17 C13 C12 -152.7(8)
F3' C17 C13 C12 148.3(8)
F2 C17 C13 C12 84.6(12)
F2' C17 C13 C12 31.0(10)
C12 C13 C14 C15 -0.6(3)
C17 C13 C14 C15 178.9(2)
C13 C14 C15 C16 -0.9(3)
C12 C11 C16 C15 -2.1(3)
C18 C11 C16 C15 -179.36(18)
C14 C15 C16 C11 2.4(3)
O4 N2 C18 C11 6.6(2)
O4 N2 C18 C19 -174.58(13)
C16 C11 C18 N2 -125.3(2)
C12 C11 C18 N2 57.5(2)
C16 C11 C18 C19 55.9(2)
C12 C11 C18 C19 -121.21(18)
N2 O4 C20 C2 78.71(15)
C1 C2 C20 O4 -101.74(18)
C3 C2 C20 O4 74.31(18)
